data_7221687
loop_
_publ_author_name
'Bhat, Sujata Vasudev'
'Fernandes, Sylvia'
'Rajakannu, Palanisamy'

_publ_section_title
;
 Efficient catalyst for one-pot solvent free enantioselective
 Knoevenagel-[3+3] cycloaddition and Knoevenagel-Hetero-Diels-Alder
 Reactions
;
_journal_name_full 'RSC Adv.'
_journal_paper_doi 10.1039/C5RA09865C
_journal_year 2015
_chemical_formula_moiety 'C17 H26 O2'
_chemical_formula_sum 'C17 H26 O2'
_chemical_formula_weight 262.38
_chemical_name_systematic
;
 ?
;
_space_group_IT_number 14
_symmetry_cell_setting monoclinic
_symmetry_space_group_name_Hall '-P 2ybc'
_symmetry_space_group_name_H-M 'P 1 21/c 1'
_atom_sites_solution_hydrogens geom
_atom_sites_solution_primary direct
_atom_sites_solution_secondary difmap
_audit_creation_method SHELXL-97
_audit_update_record
;
2015-04-21 deposited with the CCDC.
2015-07-29 downloaded from the CCDC.
;
_cell_angle_alpha 90.00
_cell_angle_beta 96.062(5)
_cell_angle_gamma 90.00
_cell_formula_units_Z 4
_cell_length_a 5.9897(17)
_cell_length_b 12.612(4)
_cell_length_c 19.986(6)
_cell_measurement_reflns_used 2227
_cell_measurement_temperature 150(2)
_cell_measurement_theta_max 31.4
_cell_measurement_theta_min 2.2
_cell_volume 1501.3(8)
_computing_cell_refinement 'CrystalClear-SM Expert 2.0 r4'
_computing_data_collection 'CrystalClear-SM Expert 2.0 r4 (Rigaku, 2009)'
_computing_data_reduction 'CrystalClear-SM Expert 2.0 r4'
_computing_molecular_graphics 'CrystalStructure 4.0 (Rigaku, 2010)'
_computing_publication_material 'CrystalStructure 4.0'
_computing_structure_refinement 'SHELXL97 (Sheldrick, 2008)'
_computing_structure_solution 'SHELXS86 (Sheldrick, 1985)'
_diffrn_ambient_temperature 150(2)
_diffrn_detector_area_resol_mean 28.5714
_diffrn_measured_fraction_theta_full 0.986
_diffrn_measured_fraction_theta_max 0.986
_diffrn_measurement_device_type 'Rigaku Saturn724+'
_diffrn_measurement_method \w
_diffrn_radiation_monochromator graphite
_diffrn_radiation_source 'fine-focus sealed tube'
_diffrn_radiation_type MoK\a
_diffrn_radiation_wavelength 0.71075
_diffrn_reflns_av_R_equivalents 0.0968
_diffrn_reflns_av_sigmaI/netI 0.0531
_diffrn_reflns_limit_h_max 7
_diffrn_reflns_limit_h_min -7
_diffrn_reflns_limit_k_max 9
_diffrn_reflns_limit_k_min -14
_diffrn_reflns_limit_l_max 22
_diffrn_reflns_limit_l_min -23
_diffrn_reflns_number 10352
_diffrn_reflns_theta_full 24.99
_diffrn_reflns_theta_max 24.99
_diffrn_reflns_theta_min 1.91
_exptl_absorpt_coefficient_mu 0.074
_exptl_absorpt_correction_T_max 1.0000
_exptl_absorpt_correction_T_min 0.6760
_exptl_absorpt_correction_type multi-scan
_exptl_absorpt_process_details 'NUMABS (Rigaku, 1999)'
_exptl_crystal_colour Colorless
_exptl_crystal_density_diffrn 1.161
_exptl_crystal_density_method 'not measured'
_exptl_crystal_description Prism
_exptl_crystal_F_000 576
_exptl_crystal_size_max 0.20
_exptl_crystal_size_mid 0.20
_exptl_crystal_size_min 0.20
_refine_diff_density_max 0.379
_refine_diff_density_min -0.454
_refine_diff_density_rms 0.116
_refine_ls_extinction_method none
_refine_ls_goodness_of_fit_ref 1.207
_refine_ls_hydrogen_treatment constr
_refine_ls_matrix_type full
_refine_ls_number_parameters 172
_refine_ls_number_reflns 2596
_refine_ls_number_restraints 0
_refine_ls_restrained_S_all 1.207
_refine_ls_R_factor_all 0.0747
_refine_ls_R_factor_gt 0.0650
_refine_ls_shift/su_max 0.000
_refine_ls_shift/su_mean 0.000
_refine_ls_structure_factor_coef Fsqd
_refine_ls_weighting_details 'calc w=1/[\s^2^(Fo^2^)+(0.1281P)^2^+0.6007P] where P=(Fo^2^+2Fc^2^)/3'
_refine_ls_weighting_scheme calc
_refine_ls_wR_factor_gt 0.1928
_refine_ls_wR_factor_ref 0.2264
_reflns_number_gt 2518
_reflns_number_total 2596
_reflns_threshold_expression >2sigma(I)
_cod_data_source_file c5ra09865c2.cif
_cod_data_source_block sujata-90-569
_cod_depositor_comments
;
The following automatic conversions were performed:

'_symmetry_cell_setting' value 'Monoclinic' changed to 'monoclinic'
according to
/usr/data/users/saulius/crontab/automatic-downloads/rss-feeds/RSC/lib/dictionaries/cif_core.dic
dictionary named 'cif_core.dic' version 2.4.2 from 2011-04-26.

'_exptl_absorpt_correction_type' value 'Multi-scan' changed to
'multi-scan' according to
/usr/data/users/saulius/crontab/automatic-downloads/rss-feeds/RSC/lib/dictionaries/cif_core.dic
dictionary named 'cif_core.dic' version 2.4.2 from 2011-04-26.

Automatic conversion script
Id: cif_fix_values 3271 2015-04-21 07:52:19Z andrius 
;
_cod_original_sg_symbol_H-M P21/c
_cod_database_code 7221687

loop_
_symmetry_equiv_pos_as_xyz
'x, y, z'
'-x, y+1/2, -z+1/2'
'-x, -y, -z'
'x, -y-1/2, z-1/2'

loop_
_atom_site_label
_atom_site_type_symbol
_atom_site_fract_x
_atom_site_fract_y
_atom_site_fract_z
_atom_site_U_iso_or_equiv
_atom_site_adp_type
_atom_site_occupancy
_atom_site_symmetry_multiplicity
_atom_site_calc_flag
_atom_site_refinement_flags
O1 O 1.0871(4) 0.7408(2) 0.26332(9) 0.0673(8) Uani 1 1 d .
O2 O 0.7148(3) 0.94290(11) 0.41755(7) 0.0273(4) Uani 1 1 d .
C1 C 1.0576(3) 0.70223(16) 0.44212(10) 0.0244(5) Uani 1 1 d .
C2 C 0.8629(4) 0.62406(18) 0.43042(12) 0.0354(6) Uani 1 1 d .
H2A H 0.7796 0.6227 0.4701 0.042 Uiso 1 1 calc R
H2B H 0.9216 0.5531 0.4227 0.042 Uiso 1 1 calc R
H2C H 0.7625 0.6462 0.3910 0.042 Uiso 1 1 calc R
C3 C 1.2214(4) 0.66416(19) 0.50119(11) 0.0348(6) Uani 1 1 d .
H3A H 1.1401 0.6529 0.5406 0.042 Uiso 1 1 calc R
H3B H 1.3383 0.7178 0.5117 0.042 Uiso 1 1 calc R
H3C H 1.2908 0.5974 0.4891 0.042 Uiso 1 1 calc R
C4 C 1.1796(4) 0.71225(18) 0.37937(10) 0.0290(5) Uani 1 1 d .
H4A H 1.3184 0.7539 0.3908 0.035 Uiso 1 1 calc R
H4B H 1.2247 0.6405 0.3658 0.035 Uiso 1 1 calc R
C5 C 1.0439(4) 0.76429(18) 0.31972(10) 0.0300(5) Uani 1 1 d .
C6 C 0.8782(3) 0.84407(15) 0.33163(9) 0.0214(5) Uani 1 1 d .
C7 C 0.7485(3) 0.90712(16) 0.27570(9) 0.0216(5) Uani 1 1 d .
H7 H 0.8468 0.9667 0.2635 0.026 Uiso 1 1 calc R
C8 C 0.6431(3) 0.85508(17) 0.20920(10) 0.0265(5) Uani 1 1 d .
H8 H 0.5906 0.7821 0.2193 0.032 Uiso 1 1 calc R
C9 C 0.7927(4) 0.8484(2) 0.15234(11) 0.0383(6) Uani 1 1 d .
H9A H 0.8367 0.9200 0.1399 0.046 Uiso 1 1 calc R
H9B H 0.7104 0.8139 0.1133 0.046 Uiso 1 1 calc R
H9C H 0.9272 0.8069 0.1672 0.046 Uiso 1 1 calc R
C10 C 0.4350(4) 0.9257(2) 0.18774(12) 0.0409(6) Uani 1 1 d .
H10A H 0.4516 0.9605 0.1441 0.049 Uiso 1 1 calc R
H10B H 0.2971 0.8819 0.1827 0.049 Uiso 1 1 calc R
C11 C 0.4196(4) 1.00943(19) 0.24267(11) 0.0312(6) Uani 1 1 d .
H11A H 0.4942 1.0763 0.2317 0.037 Uiso 1 1 calc R
H11B H 0.2616 1.0244 0.2498 0.037 Uiso 1 1 calc R
C12 C 0.5440(3) 0.95555(16) 0.30371(10) 0.0231(5) Uani 1 1 d .
H12 H 0.4478 0.8951 0.3157 0.028 Uiso 1 1 calc R
C13 C 0.6050(3) 1.01805(16) 0.36785(10) 0.0237(5) Uani 1 1 d .
C14 C 0.7673(4) 1.10841(17) 0.36078(10) 0.0269(5) Uani 1 1 d .
H14A H 0.9064 1.0805 0.3458 0.032 Uiso 1 1 calc R
H14B H 0.8010 1.1437 0.4043 0.032 Uiso 1 1 calc R
H14C H 0.6996 1.1594 0.3277 0.032 Uiso 1 1 calc R
C15 C 0.4001(4) 1.05540(19) 0.39950(12) 0.0350(6) Uani 1 1 d .
H15A H 0.2954 0.9961 0.4018 0.042 Uiso 1 1 calc R
H15B H 0.3265 1.1125 0.3722 0.042 Uiso 1 1 calc R
H15C H 0.4460 1.0817 0.4450 0.042 Uiso 1 1 calc R
C16 C 0.8495(3) 0.86693(15) 0.39672(9) 0.0210(5) Uani 1 1 d .
C17 C 0.9700(4) 0.81242(16) 0.45716(10) 0.0264(5) Uani 1 1 d .
H17A H 0.8661 0.8062 0.4924 0.032 Uiso 1 1 calc R
H17B H 1.0980 0.8572 0.4754 0.032 Uiso 1 1 calc R

loop_
_atom_site_aniso_label
_atom_site_aniso_U_11
_atom_site_aniso_U_22
_atom_site_aniso_U_33
_atom_site_aniso_U_23
_atom_site_aniso_U_13
_atom_site_aniso_U_12
O1 0.0888(16) 0.0951(17) 0.0194(9) 0.0022(9) 0.0128(9) 0.0601(14)
O2 0.0438(9) 0.0224(8) 0.0166(8) 0.0035(5) 0.0067(6) 0.0095(6)
C1 0.0327(11) 0.0218(10) 0.0189(10) 0.0028(7) 0.0031(8) 0.0034(8)
C2 0.0418(13) 0.0259(12) 0.0389(13) 0.0012(9) 0.0067(10) -0.0010(9)
C3 0.0485(14) 0.0290(12) 0.0262(12) 0.0069(9) 0.0010(10) 0.0099(10)
C4 0.0327(11) 0.0313(12) 0.0232(11) 0.0047(9) 0.0045(9) 0.0076(9)
C5 0.0371(12) 0.0354(12) 0.0181(10) 0.0008(9) 0.0062(8) 0.0085(9)
C6 0.0272(10) 0.0210(10) 0.0158(9) 0.0010(7) 0.0018(7) -0.0020(8)
C7 0.0265(10) 0.0219(10) 0.0162(10) 0.0002(8) 0.0015(8) -0.0009(8)
C8 0.0341(11) 0.0264(11) 0.0181(10) 0.0004(8) -0.0017(8) -0.0030(8)
C9 0.0469(14) 0.0518(15) 0.0156(10) -0.0027(9) -0.0001(9) -0.0001(11)
C10 0.0417(13) 0.0505(16) 0.0275(12) -0.0037(10) -0.0102(10) 0.0060(11)
C11 0.0296(11) 0.0361(12) 0.0268(12) 0.0033(9) -0.0022(9) 0.0044(9)
C12 0.0246(10) 0.0222(10) 0.0224(11) 0.0022(8) 0.0026(8) -0.0016(8)
C13 0.0305(11) 0.0220(10) 0.0190(10) 0.0036(8) 0.0036(8) 0.0058(8)
C14 0.0350(11) 0.0252(11) 0.0201(10) -0.0005(8) 0.0008(8) 0.0005(8)
C15 0.0374(13) 0.0360(13) 0.0338(13) 0.0023(10) 0.0137(10) 0.0070(10)
C16 0.0285(10) 0.0172(10) 0.0177(10) 0.0010(7) 0.0054(8) 0.0019(7)
C17 0.0394(12) 0.0242(11) 0.0156(10) 0.0018(8) 0.0028(8) 0.0037(9)

loop_
_atom_type_symbol
_atom_type_description
_atom_type_scat_dispersion_real
_atom_type_scat_dispersion_imag
_atom_type_scat_source
C C 0.0033 0.0016 'International Tables Vol C Tables 4.2.6.8 and 6.1.1.4'
H H 0.0000 0.0000 'International Tables Vol C Tables 4.2.6.8 and 6.1.1.4'
O O 0.0106 0.0060 'International Tables Vol C Tables 4.2.6.8 and 6.1.1.4'

loop_
_geom_angle_atom_site_label_1
_geom_angle_atom_site_label_2
_geom_angle_atom_site_label_3
_geom_angle
C16 O2 C13 119.19(15)
C4 C1 C2 110.67(18)
C4 C1 C17 106.96(17)
C2 C1 C17 110.18(18)
C4 C1 C3 109.72(17)
C2 C1 C3 109.44(18)
C17 C1 C3 109.84(17)
C1 C2 H2A 109.5
C1 C2 H2B 109.5
H2A C2 H2B 109.5
C1 C2 H2C 109.5
H2A C2 H2C 109.5
H2B C2 H2C 109.5
C1 C3 H3A 109.5
C1 C3 H3B 109.5
H3A C3 H3B 109.5
C1 C3 H3C 109.5
H3A C3 H3C 109.5
H3B C3 H3C 109.5
C5 C4 C1 114.77(17)
C5 C4 H4A 108.6
C1 C4 H4A 108.6
C5 C4 H4B 108.6
C1 C4 H4B 108.6
H4A C4 H4B 107.6
O1 C5 C6 122.4(2)
O1 C5 C4 118.2(2)
C6 C5 C4 119.30(18)
C16 C6 C5 117.50(18)
C16 C6 C7 119.12(18)
C5 C6 C7 123.26(17)
C6 C7 C12 107.92(15)
C6 C7 C8 122.59(17)
C12 C7 C8 102.30(15)
C6 C7 H7 107.7
C12 C7 H7 107.7
C8 C7 H7 107.7
C9 C8 C7 116.33(17)
C9 C8 C10 110.10(18)
C7 C8 C10 103.60(17)
C9 C8 H8 108.8
C7 C8 H8 108.8
C10 C8 H8 108.8
C8 C9 H9A 109.5
C8 C9 H9B 109.5
H9A C9 H9B 109.5
C8 C9 H9C 109.5
H9A C9 H9C 109.5
H9B C9 H9C 109.5
C11 C10 C8 107.71(18)
C11 C10 H10A 110.2
C8 C10 H10A 110.2
C11 C10 H10B 110.2
C8 C10 H10B 110.2
H10A C10 H10B 108.5
C12 C11 C10 101.85(18)
C12 C11 H11A 111.4
C10 C11 H11A 111.4
C12 C11 H11B 111.4
C10 C11 H11B 111.4
H11A C11 H11B 109.3
C13 C12 C11 119.98(18)
C13 C12 C7 112.76(16)
C11 C12 C7 103.21(16)
C13 C12 H12 106.7
C11 C12 H12 106.7
C7 C12 H12 106.7
O2 C13 C15 103.99(16)
O2 C13 C14 107.52(16)
C15 C13 C14 111.20(18)
O2 C13 C12 106.58(15)
C15 C13 C12 112.43(18)
C14 C13 C12 114.33(17)
C13 C14 H14A 109.5
C13 C14 H14B 109.5
H14A C14 H14B 109.5
C13 C14 H14C 109.5
H14A C14 H14C 109.5
H14B C14 H14C 109.5
C13 C15 H15A 109.5
C13 C15 H15B 109.5
H15A C15 H15B 109.5
C13 C15 H15C 109.5
H15A C15 H15C 109.5
H15B C15 H15C 109.5
O2 C16 C6 125.92(17)
O2 C16 C17 109.20(16)
C6 C16 C17 124.86(18)
C16 C17 C1 113.78(16)
C16 C17 H17A 108.8
C1 C17 H17A 108.8
C16 C17 H17B 108.8
C1 C17 H17B 108.8
H17A C17 H17B 107.7

loop_
_geom_bond_atom_site_label_1
_geom_bond_atom_site_label_2
_geom_bond_distance
O1 C5 1.219(3)
O2 C16 1.347(2)
O2 C13 1.476(2)
C1 C4 1.522(3)
C1 C2 1.526(3)
C1 C17 1.527(3)
C1 C3 1.530(3)
C2 H2A 0.9800
C2 H2B 0.9800
C2 H2C 0.9800
C3 H3A 0.9800
C3 H3B 0.9800
C3 H3C 0.9800
C4 C5 1.519(3)
C4 H4A 0.9900
C4 H4B 0.9900
C5 C6 1.450(3)
C6 C16 1.361(3)
C6 C7 1.517(3)
C7 C12 1.527(3)
C7 C8 1.555(3)
C7 H7 1.0000
C8 C9 1.522(3)
C8 C10 1.555(3)
C8 H8 1.0000
C9 H9A 0.9800
C9 H9B 0.9800
C9 H9C 0.9800
C10 C11 1.533(3)
C10 H10A 0.9900
C10 H10B 0.9900
C11 C12 1.521(3)
C11 H11A 0.9900
C11 H11B 0.9900
C12 C13 1.516(3)
C12 H12 1.0000
C13 C15 1.514(3)
C13 C14 1.514(3)
C14 H14A 0.9800
C14 H14B 0.9800
C14 H14C 0.9800
C15 H15A 0.9800
C15 H15B 0.9800
C15 H15C 0.9800
C16 C17 1.506(3)
C17 H17A 0.9900
C17 H17B 0.9900

loop_
_geom_torsion_atom_site_label_1
_geom_torsion_atom_site_label_2
_geom_torsion_atom_site_label_3
_geom_torsion_atom_site_label_4
_geom_torsion
C2 C1 C4 C5 67.4(2)
C17 C1 C4 C5 -52.6(2)
C3 C1 C4 C5 -171.69(19)
C1 C4 C5 O1 -152.7(2)
C1 C4 C5 C6 31.0(3)
O1 C5 C6 C16 -177.5(2)
C4 C5 C6 C16 -1.3(3)
O1 C5 C6 C7 -1.6(4)
C4 C5 C6 C7 174.67(18)
C16 C6 C7 C12 -21.7(2)
C5 C6 C7 C12 162.35(19)
C16 C6 C7 C8 -139.9(2)
C5 C6 C7 C8 44.2(3)
C6 C7 C8 C9 -89.0(2)
C12 C7 C8 C9 150.18(19)
C6 C7 C8 C10 150.09(19)
C12 C7 C8 C10 29.2(2)
C9 C8 C10 C11 -128.2(2)
C7 C8 C10 C11 -3.1(2)
C8 C10 C11 C12 -24.2(2)
C10 C11 C12 C13 169.51(19)
C10 C11 C12 C7 43.0(2)
C6 C7 C12 C13 53.0(2)
C8 C7 C12 C13 -176.50(16)
C6 C7 C12 C11 -176.09(16)
C8 C7 C12 C11 -45.56(19)
C16 O2 C13 C15 155.57(18)
C16 O2 C13 C14 -86.4(2)
C16 O2 C13 C12 36.6(2)
C11 C12 C13 O2 177.84(16)
C7 C12 C13 O2 -60.3(2)
C11 C12 C13 C15 64.5(2)
C7 C12 C13 C15 -173.59(17)
C11 C12 C13 C14 -63.5(2)
C7 C12 C13 C14 58.4(2)
C13 O2 C16 C6 -7.6(3)
C13 O2 C16 C17 170.84(16)
C5 C6 C16 O2 175.53(18)
C7 C6 C16 O2 -0.6(3)
C5 C6 C16 C17 -2.7(3)
C7 C6 C16 C17 -178.80(18)
O2 C16 C17 C1 158.80(18)
C6 C16 C17 C1 -22.8(3)
C4 C1 C17 C16 48.0(2)
C2 C1 C17 C16 -72.3(2)
C3 C1 C17 C16 167.04(18)
